data_2239330
loop_
_publ_author_name
'Bunev, Alexander S.'
'Vasiliev, Maksim A.'
'Ostapenko, Gennady I.'
'Peregudov, Alexander S.'
'Khrustalev, Victor N.'

_publ_section_title
;
 (<i>Z</i>)-<i>N</i>-[1-(Aziridin-1-yl)-2,2,2-trifluoroethylidene]-4-bromoaniline
;
_journal_coeditor_code CV5449
_journal_issue 5
_journal_name_full 'Acta Crystallographica Section E'
_journal_page_first o550
_journal_paper_doi 10.1107/S1600536814007867
_journal_volume 70
_journal_year 2014
_chemical_formula_iupac 'C10 H8 Br F3 N2'
_chemical_formula_moiety 'C10 H8 Br F3 N2'
_chemical_formula_sum 'C10 H8 Br F3 N2'
_chemical_formula_weight 293.09
_chemical_name_systematic (<i>Z</i>)-<i>N</i>-[1-(Aziridin-1-yl)-2,2,2-trifluoroethylidene]-4-bromoaniline
_space_group_IT_number 4
_symmetry_cell_setting monoclinic
_symmetry_space_group_name_Hall 'P 2yb'
_symmetry_space_group_name_H-M 'P 1 21 1'
_atom_sites_solution_hydrogens geom
_atom_sites_solution_primary direct
_atom_sites_solution_secondary difmap
_audit_creation_method SHELXL-97
_cell_angle_alpha 90.00
_cell_angle_beta 116.106(3)
_cell_angle_gamma 90.00
_cell_formula_units_Z 4
_cell_length_a 11.642(2)
_cell_length_b 8.5455(16)
_cell_length_c 11.846(2)
_cell_measurement_reflns_used 4691
_cell_measurement_temperature 120(2)
_cell_measurement_theta_max 29.85
_cell_measurement_theta_min 3.06
_cell_volume 1058.3(3)
_computing_cell_refinement '<i>SAINT</i> (Bruker, 2001)'
_computing_data_collection '<i>APEX2</i> (Bruker, 2005)'
_computing_data_reduction '<i>SAINT</i> (Bruker, 2001)'
_computing_molecular_graphics '<i>SHELXTL</i> (Sheldrick, 2008)'
_computing_publication_material '<i>SHELXTL</i> (Sheldrick, 2008)'
_computing_structure_refinement '<i>SHELXTL</i> (Sheldrick, 2008)'
_computing_structure_solution '<i>SHELXTL</i> (Sheldrick, 2008)'
_diffrn_ambient_temperature 120(2)
_diffrn_measured_fraction_theta_full 1.000
_diffrn_measured_fraction_theta_max 1.000
_diffrn_measurement_device_type 'Bruker APEXII CCD'
_diffrn_measurement_method '\f and \w scans'
_diffrn_radiation_monochromator graphite
_diffrn_radiation_source 'fine-focus sealed tube'
_diffrn_radiation_type MoK\a
_diffrn_radiation_wavelength 0.71073
_diffrn_reflns_av_R_equivalents 0.0425
_diffrn_reflns_av_sigmaI/netI 0.0666
_diffrn_reflns_limit_h_max 16
_diffrn_reflns_limit_h_min -16
_diffrn_reflns_limit_k_max 11
_diffrn_reflns_limit_k_min -12
_diffrn_reflns_limit_l_max 16
_diffrn_reflns_limit_l_min -16
_diffrn_reflns_number 13846
_diffrn_reflns_theta_full 30.00
_diffrn_reflns_theta_max 30.00
_diffrn_reflns_theta_min 1.91
_exptl_absorpt_coefficient_mu 3.898
_exptl_absorpt_correction_T_max 0.442
_exptl_absorpt_correction_T_min 0.388
_exptl_absorpt_correction_type multi-scan
_exptl_absorpt_process_details '(<i>SADABS</i>; Bruker, 2003)'
_exptl_crystal_colour colourless
_exptl_crystal_density_diffrn 1.840
_exptl_crystal_density_method 'not measured'
_exptl_crystal_description prism
_exptl_crystal_F_000 576
_exptl_crystal_size_max 0.30
_exptl_crystal_size_mid 0.25
_exptl_crystal_size_min 0.25
_refine_diff_density_max 1.966
_refine_diff_density_min -0.858
_refine_ls_abs_structure_details 'Flack (1983), <b>???? Friedel pairs</b>'
_refine_ls_abs_structure_Flack 0.025(11)
_refine_ls_extinction_method none
_refine_ls_goodness_of_fit_ref 1.005
_refine_ls_hydrogen_treatment constr
_refine_ls_matrix_type full
_refine_ls_number_parameters 289
_refine_ls_number_reflns 6146
_refine_ls_number_restraints 1
_refine_ls_restrained_S_all 1.005
_refine_ls_R_factor_all 0.0579
_refine_ls_R_factor_gt 0.0467
_refine_ls_shift/su_max 0.001
_refine_ls_shift/su_mean 0.000
_refine_ls_structure_factor_coef Fsqd
_refine_ls_weighting_details 'calc w=1/[\s^2^(Fo^2^)+(0.0665P)^2^] where P=(Fo^2^+2Fc^2^)/3'
_refine_ls_weighting_scheme calc
_refine_ls_wR_factor_gt 0.1135
_refine_ls_wR_factor_ref 0.1182
_reflns_number_gt 5186
_reflns_number_total 6146
_reflns_threshold_expression I>2\s(I)
_cod_data_source_file cv5449sup1.cif
_cod_data_source_block I
_cod_original_sg_symbol_H-M 'P 21'
_cod_database_code 2239330
_cod_database_fobs_code 2239330

loop_
_symmetry_equiv_pos_as_xyz
'x, y, z'
'-x, y+1/2, -z'

loop_
_atom_site_type_symbol
_atom_site_label
_atom_site_fract_x
_atom_site_fract_y
_atom_site_fract_z
_atom_site_U_iso_or_equiv
_atom_site_adp_type
_atom_site_calc_flag
_atom_site_refinement_flags
_atom_site_occupancy
_atom_site_symmetry_multiplicity
Br Br1 0.11522(3) 0.26312(4) 1.18963(3) 0.03080(7) Uani d . 1 1
F F1 0.09963(18) 0.2247(3) 0.45774(18) 0.0409(5) Uani d . 1 1
F F2 -0.0174(2) 0.4285(3) 0.3927(2) 0.0451(5) Uani d . 1 1
F F3 -0.1028(2) 0.2017(3) 0.35005(19) 0.0444(6) Uani d . 1 1
N N1 0.0732(2) 0.2970(3) 0.6606(2) 0.0273(6) Uani d . 1 1
N N2 -0.1541(2) 0.2779(3) 0.5405(2) 0.0275(5) Uani d . 1 1
C C1 -0.0288(3) 0.2907(3) 0.5599(3) 0.0251(6) Uani d . 1 1
C C2 -0.0130(3) 0.2852(4) 0.4393(3) 0.0295(7) Uani d . 1 1
C C3 -0.2122(3) 0.3864(4) 0.5954(3) 0.0319(7) Uani d . 1 1
H H3A -0.1607 0.4771 0.6428 0.038 Uiso calc R 1 1
H H3B -0.2703 0.3426 0.6283 0.038 Uiso calc R 1 1
C C4 -0.2560(3) 0.3829(4) 0.4556(3) 0.0345(8) Uani d . 1 1
H H4A -0.3408 0.3367 0.4024 0.041 Uiso calc R 1 1
H H4B -0.2311 0.4713 0.4170 0.041 Uiso calc R 1 1
C C5 0.0744(3) 0.2934(4) 0.7808(3) 0.0255(6) Uani d . 1 1
C C6 -0.0055(3) 0.1941(4) 0.8088(3) 0.0283(7) Uani d . 1 1
H H6 -0.0683 0.1327 0.7443 0.034 Uiso calc R 1 1
C C7 0.0070(3) 0.1857(4) 0.9306(3) 0.0285(7) Uani d . 1 1
H H7 -0.0466 0.1183 0.9502 0.034 Uiso calc R 1 1
C C8 0.0988(2) 0.2770(4) 1.0237(3) 0.0267(6) Uani d . 1 1
C C9 0.1785(3) 0.3738(4) 0.9972(3) 0.0274(6) Uani d . 1 1
H H9 0.2406 0.4358 1.0619 0.033 Uiso calc R 1 1
C C10 0.1679(3) 0.3806(4) 0.8765(3) 0.0279(7) Uani d . 1 1
H H10 0.2245 0.4448 0.8587 0.034 Uiso calc R 1 1
Br Br2 0.42565(3) 0.56843(4) 0.34093(3) 0.03331(7) Uani d . 1 1
F F4 0.6460(2) 0.5903(4) 1.18097(19) 0.0506(6) Uani d . 1 1
F F5 0.44343(19) 0.6038(3) 1.07301(19) 0.0455(6) Uani d . 1 1
F F6 0.5344(2) 0.3820(3) 1.1287(2) 0.0497(6) Uani d . 1 1
N N3 0.4603(2) 0.5260(3) 0.8663(2) 0.0261(6) Uani d . 1 1
N N4 0.6881(2) 0.5003(3) 0.9894(2) 0.0273(6) Uani d . 1 1
C C11 0.5624(3) 0.5129(4) 0.9676(3) 0.0241(6) Uani d . 1 1
C C12 0.5469(3) 0.5233(4) 1.0885(3) 0.0293(7) Uani d . 1 1
C C13 0.7334(3) 0.3884(4) 0.9255(3) 0.0320(7) Uani d . 1 1
H H13A 0.7994 0.4238 0.8999 0.038 Uiso calc R 1 1
H H13B 0.6710 0.3124 0.8677 0.038 Uiso calc R 1 1
C C14 0.7710(3) 0.3724(4) 1.0628(3) 0.0342(8) Uani d . 1 1
H H14A 0.7318 0.2866 1.0901 0.041 Uiso calc R 1 1
H H14B 0.8603 0.3982 1.1222 0.041 Uiso calc R 1 1
C C15 0.4617(3) 0.5305(3) 0.7482(3) 0.0242(6) Uani d . 1 1
C C16 0.5513(3) 0.6135(4) 0.7248(3) 0.0284(7) Uani d . 1 1
H H16 0.6205 0.6634 0.7923 0.034 Uiso calc R 1 1
C C17 0.5408(3) 0.6246(4) 0.6031(3) 0.0283(7) Uani d . 1 1
H H17 0.6023 0.6813 0.5872 0.034 Uiso calc R 1 1
C C18 0.4399(3) 0.5519(4) 0.5065(3) 0.0263(6) Uani d . 1 1
C C19 0.3487(3) 0.4687(4) 0.5270(3) 0.0294(7) Uani d . 1 1
H H19 0.2802 0.4184 0.4592 0.035 Uiso calc R 1 1
C C20 0.3586(3) 0.4601(4) 0.6479(3) 0.0280(7) Uani d . 1 1
H H20 0.2952 0.4061 0.6627 0.034 Uiso calc R 1 1

loop_
_atom_site_aniso_label
_atom_site_aniso_U_11
_atom_site_aniso_U_22
_atom_site_aniso_U_33
_atom_site_aniso_U_12
_atom_site_aniso_U_13
_atom_site_aniso_U_23
Br1 0.02611(10) 0.03998(15) 0.02471(11) 0.00583(12) 0.00971(9) 0.00366(12)
F1 0.0358(8) 0.0569(14) 0.0337(8) 0.0102(8) 0.0188(7) 0.0010(8)
F2 0.0660(11) 0.0346(11) 0.0429(9) 0.0019(9) 0.0315(9) 0.0065(8)
F3 0.0423(10) 0.0577(13) 0.0293(8) -0.0130(10) 0.0122(8) -0.0137(9)
N1 0.0243(9) 0.0302(13) 0.0260(10) -0.0010(9) 0.0099(8) -0.0010(9)
N2 0.0209(9) 0.0305(12) 0.0267(10) -0.0031(10) 0.0066(8) -0.0002(10)
C1 0.0245(10) 0.0251(14) 0.0239(11) -0.0043(10) 0.0088(9) -0.0046(10)
C2 0.0301(12) 0.0265(15) 0.0278(12) -0.0035(11) 0.0090(10) -0.0042(11)
C3 0.0260(12) 0.0347(16) 0.0347(14) 0.0017(12) 0.0130(11) -0.0019(12)
C4 0.0251(12) 0.0389(17) 0.0343(14) 0.0007(13) 0.0082(11) 0.0002(13)
C5 0.0211(10) 0.0302(15) 0.0234(11) 0.0010(10) 0.0082(9) 0.0009(10)
C6 0.0250(12) 0.0275(14) 0.0305(13) -0.0021(11) 0.0104(10) -0.0007(11)
C7 0.0291(12) 0.0238(14) 0.0307(13) -0.0041(11) 0.0112(11) 0.0021(11)
C8 0.0255(10) 0.0297(14) 0.0276(11) 0.0030(12) 0.0143(9) 0.0019(11)
C9 0.0192(11) 0.0283(14) 0.0300(13) -0.0010(10) 0.0064(10) -0.0046(11)
C10 0.0201(10) 0.0293(14) 0.0321(13) -0.0019(11) 0.0093(10) 0.0018(12)
Br2 0.03588(13) 0.03795(15) 0.02514(11) 0.00254(13) 0.01254(10) 0.00202(12)
F4 0.0362(9) 0.0816(18) 0.0296(8) -0.0126(11) 0.0106(7) -0.0142(11)
F5 0.0434(9) 0.0601(15) 0.0381(9) 0.0166(10) 0.0227(8) 0.0032(9)
F6 0.0759(12) 0.0382(11) 0.0497(10) 0.0016(11) 0.0411(9) 0.0083(9)
N3 0.0213(9) 0.0281(13) 0.0247(10) -0.0008(9) 0.0064(8) 0.0010(9)
N4 0.0192(9) 0.0300(12) 0.0285(11) 0.0033(9) 0.0067(9) 0.0002(10)
C11 0.0231(11) 0.0207(12) 0.0267(12) -0.0004(10) 0.0093(10) -0.0006(10)
C12 0.0237(12) 0.0372(16) 0.0232(12) 0.0025(11) 0.0068(10) -0.0014(11)
C13 0.0301(12) 0.0297(15) 0.0361(14) 0.0028(12) 0.0144(11) -0.0051(12)
C14 0.0228(12) 0.0367(16) 0.0347(15) 0.0057(12) 0.0049(11) 0.0074(13)
C15 0.0184(10) 0.0257(14) 0.0260(11) 0.0019(9) 0.0073(9) 0.0011(10)
C16 0.0234(11) 0.0303(15) 0.0285(12) -0.0025(10) 0.0088(10) -0.0019(11)
C17 0.0232(11) 0.0294(14) 0.0301(13) 0.0018(11) 0.0095(10) 0.0076(11)
C18 0.0234(11) 0.0309(15) 0.0221(11) 0.0038(11) 0.0077(9) 0.0029(11)
C19 0.0215(11) 0.0363(16) 0.0274(12) -0.0006(11) 0.0080(10) -0.0029(12)
C20 0.0186(10) 0.0313(14) 0.0302(13) -0.0033(11) 0.0073(10) -0.0033(12)

loop_
_atom_type_symbol
_atom_type_description
_atom_type_scat_dispersion_real
_atom_type_scat_dispersion_imag
_atom_type_scat_source
C C 0.0033 0.0016 'International Tables Vol C Tables 4.2.6.8 and 6.1.1.4'
H H 0.0000 0.0000 'International Tables Vol C Tables 4.2.6.8 and 6.1.1.4'
N N 0.0061 0.0033 'International Tables Vol C Tables 4.2.6.8 and 6.1.1.4'
F F 0.0171 0.0103 'International Tables Vol C Tables 4.2.6.8 and 6.1.1.4'
Br Br -0.2901 2.4595 'International Tables Vol C Tables 4.2.6.8 and 6.1.1.4'

loop_
_geom_angle_atom_site_label_1
_geom_angle_atom_site_label_2
_geom_angle_atom_site_label_3
_geom_angle
C1 N1 C5 122.5(3)
C1 N2 C3 122.7(3)
C1 N2 C4 122.7(3)
C3 N2 C4 61.7(2)
N1 C1 N2 130.5(3)
N1 C1 C2 115.9(3)
N2 C1 C2 113.4(2)
F3 C2 F2 107.0(2)
F3 C2 F1 107.2(3)
F2 C2 F1 106.2(3)
F3 C2 C1 112.8(3)
F2 C2 C1 111.2(3)
F1 C2 C1 112.0(2)
N2 C3 C4 59.7(2)
N2 C3 H3A 117.8
C4 C3 H3A 117.8
N2 C3 H3B 117.8
C4 C3 H3B 117.8
H3A C3 H3B 114.9
N2 C4 C3 58.6(2)
N2 C4 H4A 117.9
C3 C4 H4A 117.9
N2 C4 H4B 117.9
C3 C4 H4B 117.9
H4A C4 H4B 115.1
C10 C5 C6 119.6(3)
C10 C5 N1 117.7(3)
C6 C5 N1 122.4(3)
C7 C6 C5 120.0(3)
C7 C6 H6 120.0
C5 C6 H6 120.0
C6 C7 C8 119.3(3)
C6 C7 H7 120.4
C8 C7 H7 120.4
C9 C8 C7 121.1(3)
C9 C8 Br1 120.2(2)
C7 C8 Br1 118.7(2)
C8 C9 C10 119.9(3)
C8 C9 H9 120.1
C10 C9 H9 120.1
C9 C10 C5 120.2(3)
C9 C10 H10 119.9
C5 C10 H10 119.9
C11 N3 C15 121.8(3)
C11 N4 C13 123.6(3)
C11 N4 C14 122.7(3)
C13 N4 C14 61.5(2)
N3 C11 N4 131.5(3)
N3 C11 C12 115.8(3)
N4 C11 C12 112.6(2)
F4 C12 F5 107.3(3)
F4 C12 F6 106.8(3)
F5 C12 F6 106.5(3)
F4 C12 C11 112.6(3)
F5 C12 C11 112.1(2)
F6 C12 C11 111.2(3)
N4 C13 C14 59.5(2)
N4 C13 H13A 117.8
C14 C13 H13A 117.8
N4 C13 H13B 117.8
C14 C13 H13B 117.8
H13A C13 H13B 115.0
N4 C14 C13 59.0(2)
N4 C14 H14A 117.9
C13 C14 H14A 117.9
N4 C14 H14B 117.9
C13 C14 H14B 117.9
H14A C14 H14B 115.0
C16 C15 C20 119.3(3)
C16 C15 N3 123.4(3)
C20 C15 N3 116.9(3)
C15 C16 C17 120.6(3)
C15 C16 H16 119.7
C17 C16 H16 119.7
C18 C17 C16 118.9(3)
C18 C17 H17 120.5
C16 C17 H17 120.5
C17 C18 C19 121.7(3)
C17 C18 Br2 118.7(2)
C19 C18 Br2 119.6(2)
C18 C19 C20 119.1(3)
C18 C19 H19 120.5
C20 C19 H19 120.5
C19 C20 C15 120.3(3)
C19 C20 H20 119.9
C15 C20 H20 119.9

loop_
_geom_bond_atom_site_label_1
_geom_bond_atom_site_label_2
_geom_bond_distance
Br1 C8 1.893(3)
F1 C2 1.335(4)
F2 C2 1.335(4)
F3 C2 1.322(4)
N1 C1 1.261(3)
N1 C5 1.418(4)
N2 C1 1.377(4)
N2 C3 1.459(4)
N2 C4 1.474(4)
C1 C2 1.520(4)
C3 C4 1.504(5)
C3 H3A 0.9900
C3 H3B 0.9900
C4 H4A 0.9900
C4 H4B 0.9900
C5 C10 1.392(4)
C5 C6 1.403(5)
C6 C7 1.387(5)
C6 H6 0.9500
C7 C8 1.389(4)
C7 H7 0.9500
C8 C9 1.378(4)
C9 C10 1.382(4)
C9 H9 0.9500
C10 H10 0.9500
Br2 C18 1.899(3)
F4 C12 1.322(4)
F5 C12 1.328(4)
F6 C12 1.329(4)
N3 C11 1.269(4)
N3 C15 1.407(4)
N4 C11 1.373(4)
N4 C13 1.456(4)
N4 C14 1.464(4)
C11 C12 1.522(5)
C13 C14 1.493(5)
C13 H13A 0.9900
C13 H13B 0.9900
C14 H14A 0.9900
C14 H14B 0.9900
C15 C16 1.387(4)
C15 C20 1.399(4)
C16 C17 1.396(5)
C16 H16 0.9500
C17 C18 1.375(4)
C17 H17 0.9500
C18 C19 1.386(5)
C19 C20 1.387(5)
C19 H19 0.9500
C20 H20 0.9500

loop_
_geom_torsion_atom_site_label_1
_geom_torsion_atom_site_label_2
_geom_torsion_atom_site_label_3
_geom_torsion_atom_site_label_4
_geom_torsion
C5 N1 C1 N2 -0.8(5)
C5 N1 C1 C2 -176.2(3)
C3 N2 C1 N1 54.6(5)
C4 N2 C1 N1 129.6(4)
C3 N2 C1 C2 -130.0(3)
C4 N2 C1 C2 -54.9(4)
N1 C1 C2 F3 146.9(3)
N2 C1 C2 F3 -29.3(4)
N1 C1 C2 F2 -92.9(3)
N2 C1 C2 F2 91.0(3)
N1 C1 C2 F1 25.8(4)
N2 C1 C2 F1 -150.3(3)
C1 N2 C3 C4 112.6(3)
C1 N2 C4 C3 -112.5(3)
C1 N1 C5 C10 -145.7(3)
C1 N1 C5 C6 40.9(4)
C10 C5 C6 C7 1.3(5)
N1 C5 C6 C7 174.6(3)
C5 C6 C7 C8 0.3(5)
C6 C7 C8 C9 -0.9(5)
C6 C7 C8 Br1 -179.6(2)
C7 C8 C9 C10 -0.2(5)
Br1 C8 C9 C10 178.5(2)
C8 C9 C10 C5 1.9(5)
C6 C5 C10 C9 -2.5(5)
N1 C5 C10 C9 -176.0(3)
C15 N3 C11 N4 -0.2(5)
C15 N3 C11 C12 175.1(3)
C13 N4 C11 N3 -50.5(5)
C14 N4 C11 N3 -125.8(4)
C13 N4 C11 C12 134.1(3)
C14 N4 C11 C12 58.8(4)
N3 C11 C12 F4 -146.2(3)
N4 C11 C12 F4 30.0(4)
N3 C11 C12 F5 -25.1(4)
N4 C11 C12 F5 151.1(3)
N3 C11 C12 F6 94.0(3)
N4 C11 C12 F6 -89.9(3)
C11 N4 C13 C14 -112.2(3)
C11 N4 C14 C13 113.6(3)
C11 N3 C15 C16 -41.6(4)
C11 N3 C15 C20 145.2(3)
C20 C15 C16 C17 -1.3(5)
N3 C15 C16 C17 -174.3(3)
C15 C16 C17 C18 0.1(5)
C16 C17 C18 C19 0.2(5)
C16 C17 C18 Br2 179.6(2)
C17 C18 C19 C20 0.7(5)
Br2 C18 C19 C20 -178.7(2)
C18 C19 C20 C15 -1.9(5)
C16 C15 C20 C19 2.2(5)
N3 C15 C20 C19 175.7(3)
